data_4314113
loop_
_publ_author_name
'Xiaobai Wang'
'Jagadese J. Vittal'

_publ_contact_author
; 
     Dr. Jagadese J. Vittal
     Department of Chemistry
     National University of Singapore
     3 Science Drive 3
     SINGAPORE 173543
;
_publ_contact_author_email chmjjv@nus.edu.sg
_publ_contact_author_fax '(65) 6779 1691'
_publ_contact_author_phone '(65) 6874 2975'
_publ_section_title
;
 Nature of the Reactants and Influence of Water on the Supramolecular
 Assembly
;
_journal_name_full 'Inorganic Chemistry'
_journal_page_first 5135
_journal_page_last 5142
_journal_paper_doi 10.1021/ic0344970
_journal_volume 42
_journal_year 2003
_chemical_formula_sum 'C9 H13 Cl Cu N2 O7'
_chemical_formula_weight 360.20
_chemical_name_systematic
; 
 ? 
;
_space_group_IT_number 19
_symmetry_cell_setting orthorhombic
_symmetry_space_group_name_Hall 'P 2ac 2ab'
_symmetry_space_group_name_H-M 'P 21 21 21'
_atom_sites_solution_hydrogens geom
_atom_sites_solution_primary direct
_atom_sites_solution_secondary difmap
_audit_creation_method SHELXL-97
_cell_angle_alpha 90.00
_cell_angle_beta 90.00
_cell_angle_gamma 90.00
_cell_formula_units_Z 4
_cell_length_a 8.8500(7)
_cell_length_b 11.2033(8)
_cell_length_c 13.7538(11)
_cell_measurement_reflns_used 3115
_cell_measurement_temperature 293(2)
_cell_measurement_theta_max 25.0
_cell_measurement_theta_min 2.06
_cell_volume 1363.68(18)
_computing_cell_refinement 'Bruker AXS, SAINT'
_computing_data_collection 'Bruker AXS, SMART'
_computing_data_reduction 'Bruker AXS, SAINT'
_computing_molecular_graphics 'Bruker AXS, SHELXTL'
_computing_publication_material 'Bruker AXS, SHELXTL'
_computing_structure_refinement 'SHELXL-97 (Sheldrick, 1997)'
_computing_structure_solution 'SHELXS-97 (Sheldrick, 1990)'
_diffrn_ambient_temperature 293(2)
_diffrn_measured_fraction_theta_full 0.998
_diffrn_measured_fraction_theta_max 0.998
_diffrn_measurement_method '\w scans'
_diffrn_radiation_monochromator graphite
_diffrn_radiation_source 'fine-focus sealed tube'
_diffrn_radiation_type MoK\a
_diffrn_radiation_wavelength 0.71073
_diffrn_reflns_av_R_equivalents 0.0747
_diffrn_reflns_av_sigmaI/netI 0.0884
_diffrn_reflns_limit_h_max 9
_diffrn_reflns_limit_h_min -10
_diffrn_reflns_limit_k_max 13
_diffrn_reflns_limit_k_min -13
_diffrn_reflns_limit_l_max 16
_diffrn_reflns_limit_l_min -12
_diffrn_reflns_number 7036
_diffrn_reflns_theta_full 24.98
_diffrn_reflns_theta_max 24.98
_diffrn_reflns_theta_min 2.34
_exptl_absorpt_coefficient_mu 1.829
_exptl_absorpt_correction_T_max 0.9066
_exptl_absorpt_correction_T_min 0.2912
_exptl_absorpt_correction_type 'sadabs (Sheldrick, 1996)'
_exptl_crystal_colour 'light blue'
_exptl_crystal_density_diffrn 1.754
_exptl_crystal_density_meas ?
_exptl_crystal_density_method 'not measured'
_exptl_crystal_description blocks
_exptl_crystal_F_000 732
_exptl_crystal_size_max 0.2
_exptl_crystal_size_mid 0.1
_exptl_crystal_size_min 0.06
_refine_diff_density_max 0.756
_refine_diff_density_min -0.490
_refine_diff_density_rms 0.078
_refine_ls_abs_structure_details 'Flack H D (1983), Acta Cryst. A39, 876-881'
_refine_ls_abs_structure_Flack -0.05(3)
_refine_ls_extinction_method none
_refine_ls_goodness_of_fit_ref 0.916
_refine_ls_hydrogen_treatment mixed
_refine_ls_matrix_type full
_refine_ls_number_parameters 193
_refine_ls_number_reflns 2391
_refine_ls_number_restraints 23
_refine_ls_restrained_S_all 0.914
_refine_ls_R_factor_all 0.0694
_refine_ls_R_factor_gt 0.0475
_refine_ls_shift/su_max 0.000
_refine_ls_shift/su_mean 0.000
_refine_ls_structure_factor_coef Fsqd
_refine_ls_weighting_details 'calc w=1/[\s^2^(Fo^2^)+(0.0455P)^2^+0.0000P] where P=(Fo^2^+2Fc^2^)/3'
_refine_ls_weighting_scheme calc
_refine_ls_wR_factor_gt 0.0958
_refine_ls_wR_factor_ref 0.1012
_reflns_number_gt 1751
_reflns_number_total 2391
_reflns_threshold_expression >2sigma(I)
_cod_data_source_file ic0344970si20030512_020416_4.cif
_cod_data_source_block Compound4
_cod_depositor_comments
;
The following automatic conversions were performed:

'_symmetry_cell_setting' value 'Orthorhombic' changed to
'orthorhombic' according to the built-in table from CIF Core
dictionary named 'cif_core.dic' version 2.4.1 from 2010-06-29.

Automatic conversion script
Id: cif_fix_values 1646 2011-03-28 12:23:43Z adriana 

The following automatic conversions were performed:

'_exptl_crystal_density_meas' value 'not measured' was changed to '?'
- the value is perceived as not measured.

Automatic conversion script
Id: cif_fix_values 3008 2015-01-20 13:52:24Z robertas 
;
_cod_original_cell_volume 1363.7(2)
_cod_database_code 4314113

loop_
_symmetry_equiv_pos_as_xyz
'x, y, z'
'-x+1/2, -y, z+1/2'
'-x, y+1/2, -z+1/2'
'x+1/2, -y+1/2, -z'

loop_
_atom_site_label
_atom_site_type_symbol
_atom_site_fract_x
_atom_site_fract_y
_atom_site_fract_z
_atom_site_U_iso_or_equiv
_atom_site_adp_type
_atom_site_occupancy
_atom_site_symmetry_multiplicity
_atom_site_calc_flag
_atom_site_refinement_flags
_atom_site_disorder_assembly
_atom_site_disorder_group
Cu1 Cu 0.26143(8) 0.14989(6) 0.05186(5) 0.0395(2) Uani 1 1 d D . .
N1 N 0.4047(5) 0.0339(5) 0.1116(4) 0.0387(13) Uani 1 1 d . . .
C1 C 0.5326(7) 0.0556(6) 0.1617(5) 0.0475(16) Uani 1 1 d . . .
H1 H 0.5679 0.1336 0.1656 0.057 Uiso 1 1 calc R . .
C2 C 0.6127(8) -0.0332(7) 0.2074(5) 0.0569(18) Uani 1 1 d . . .
H2A H 0.6994 -0.0153 0.2426 0.068 Uiso 1 1 calc R . .
C3 C 0.5626(7) -0.1484(7) 0.2001(5) 0.0555(18) Uani 1 1 d . . .
H3 H 0.6168 -0.2100 0.2292 0.067 Uiso 1 1 calc R . .
C4 C 0.4326(7) -0.1729(6) 0.1501(5) 0.0549(18) Uani 1 1 d . . .
H4 H 0.3958 -0.2505 0.1468 0.066 Uiso 1 1 calc R . .
C5 C 0.3567(7) -0.0809(5) 0.1046(4) 0.0398(15) Uani 1 1 d . . .
C6 C 0.2173(6) -0.0990(5) 0.0444(4) 0.0423(14) Uani 1 1 d . . .
H6A H 0.2448 -0.1142 -0.0227 0.051 Uiso 1 1 calc R . .
H6B H 0.1609 -0.1671 0.0684 0.051 Uiso 1 1 calc R . .
N2 N 0.1240(5) 0.0100(4) 0.0508(4) 0.0348(11) Uani 1 1 d . . .
H2 H 0.067(7) 0.020(5) 0.109(4) 0.041(18) Uiso 1 1 d . . .
C7 C 0.0079(7) 0.0289(5) -0.0248(4) 0.0393(14) Uani 1 1 d . . .
H7 H 0.0490 0.0019 -0.0872 0.047 Uiso 1 1 calc R . .
C8 C -0.0188(6) 0.1647(5) -0.0310(4) 0.0390(14) Uani 1 1 d . . .
C9 C -0.1369(8) -0.0410(6) -0.0044(5) 0.0591(19) Uani 1 1 d . . .
H9A H -0.1142 -0.1247 -0.0013 0.089 Uiso 1 1 calc R . .
H9B H -0.2085 -0.0267 -0.0556 0.089 Uiso 1 1 calc R . .
H9C H -0.1791 -0.0155 0.0564 0.089 Uiso 1 1 calc R . .
O1 O 0.0808(4) 0.2325(4) 0.0025(3) 0.0466(11) Uani 1 1 d . . .
O2 O -0.1399(5) 0.1977(3) -0.0699(3) 0.0464(11) Uani 1 1 d . . .
O3 O 0.3294(11) 0.1081(7) -0.1110(5) 0.075(2) Uani 1 1 d D . .
H3A H 0.290(8) 0.144(7) -0.143(4) 0.08(4) Uiso 1 1 d D . .
H3B H 0.405(6) 0.122(8) -0.120(4) 0.07(4) Uiso 1 1 d D . .
Cl1 Cl 0.02087(19) 0.18112(15) 0.28321(12) 0.0530(5) Uani 1 1 d D . .
O4 O 0.1630(5) 0.1348(6) 0.2552(4) 0.0956(18) Uani 1 1 d D . .
O5 O -0.0192(7) 0.1375(6) 0.3759(4) 0.109(2) Uani 1 1 d D . .
O6 O 0.0344(7) 0.3091(5) 0.2875(4) 0.0975(19) Uani 1 1 d D . .
O7 O -0.0888(6) 0.1525(6) 0.2127(4) 0.105(2) Uani 1 1 d D . .

loop_
_atom_site_aniso_label
_atom_site_aniso_U_11
_atom_site_aniso_U_22
_atom_site_aniso_U_33
_atom_site_aniso_U_23
_atom_site_aniso_U_13
_atom_site_aniso_U_12
Cu1 0.0382(4) 0.0344(3) 0.0459(4) 0.0004(4) -0.0006(4) 0.0003(3)
N1 0.036(3) 0.044(3) 0.036(3) 0.003(3) 0.005(2) 0.003(2)
C1 0.040(4) 0.049(4) 0.054(4) -0.007(4) 0.006(3) 0.000(3)
C2 0.050(4) 0.077(5) 0.044(4) 0.010(4) -0.004(3) 0.010(4)
C3 0.061(4) 0.061(5) 0.045(4) 0.017(4) 0.003(3) 0.017(4)
C4 0.059(4) 0.047(4) 0.058(4) 0.008(4) -0.004(3) 0.006(3)
C5 0.038(3) 0.045(4) 0.037(4) 0.008(3) 0.011(3) 0.009(3)
C6 0.048(4) 0.029(3) 0.050(4) 0.003(3) 0.003(3) 0.003(2)
N2 0.035(3) 0.035(3) 0.035(3) 0.001(3) -0.001(3) 0.0052(19)
C7 0.045(4) 0.038(3) 0.034(3) -0.005(3) 0.004(3) -0.001(3)
C8 0.036(3) 0.049(4) 0.033(3) -0.007(3) 0.004(3) -0.002(3)
C9 0.059(5) 0.055(4) 0.063(5) -0.006(4) -0.009(3) -0.013(4)
O1 0.042(2) 0.035(2) 0.062(3) 0.005(2) -0.007(2) 0.0045(19)
O2 0.041(2) 0.046(2) 0.052(3) -0.005(2) -0.009(2) 0.0062(19)
O3 0.087(6) 0.082(5) 0.057(4) -0.001(4) 0.018(4) -0.013(4)
Cl1 0.0569(11) 0.0581(11) 0.0441(10) -0.0050(8) 0.0013(8) -0.0016(8)
O4 0.072(4) 0.126(5) 0.089(4) -0.027(4) 0.009(3) 0.006(4)
O5 0.133(5) 0.127(5) 0.066(4) 0.043(4) 0.043(4) 0.035(5)
O6 0.122(5) 0.070(4) 0.100(5) -0.014(4) -0.007(4) -0.008(4)
O7 0.092(4) 0.111(5) 0.113(5) 0.007(5) -0.044(4) -0.038(4)

loop_
_atom_type_symbol
_atom_type_description
_atom_type_scat_dispersion_real
_atom_type_scat_dispersion_imag
_atom_type_scat_source
C C 0.0033 0.0016 'International Tables Vol C Tables 4.2.6.8 and 6.1.1.4'
H H 0.0000 0.0000 'International Tables Vol C Tables 4.2.6.8 and 6.1.1.4'
N N 0.0061 0.0033 'International Tables Vol C Tables 4.2.6.8 and 6.1.1.4'
O O 0.0106 0.0060 'International Tables Vol C Tables 4.2.6.8 and 6.1.1.4'
Cl Cl 0.1484 0.1585 'International Tables Vol C Tables 4.2.6.8 and 6.1.1.4'
Cu Cu 0.3201 1.2651 'International Tables Vol C Tables 4.2.6.8 and 6.1.1.4'

loop_
_geom_angle_atom_site_label_1
_geom_angle_atom_site_label_2
_geom_angle_atom_site_label_3
_geom_angle
_geom_angle_site_symmetry_1
_geom_angle_site_symmetry_3
_geom_angle_publ_flag
O2 Cu1 O1 89.75(17) 4 . ?
O2 Cu1 N2 167.23(18) 4 . ?
O1 Cu1 N2 82.61(17) . . ?
O2 Cu1 N1 103.6(2) 4 . ?
O1 Cu1 N1 164.95(18) . . ?
N2 Cu1 N1 83.0(2) . . ?
O2 Cu1 O3 100.5(2) 4 . ?
O1 Cu1 O3 88.5(3) . . ?
N2 Cu1 O3 89.6(2) . . ?
N1 Cu1 O3 95.7(3) . . ?
C1 N1 C5 118.0(6) . . ?
C1 N1 Cu1 128.9(5) . . ?
C5 N1 Cu1 112.9(4) . . ?
N1 C1 C2 122.5(6) . . ?
C3 C2 C1 118.9(6) . . ?
C4 C3 C2 119.8(6) . . ?
C3 C4 C5 119.2(7) . . ?
N1 C5 C4 121.5(6) . . ?
N1 C5 C6 115.1(5) . . ?
C4 C5 C6 123.4(6) . . ?
N2 C6 C5 108.4(4) . . ?
C6 N2 C7 117.7(5) . . ?
C6 N2 Cu1 108.1(3) . . ?
C7 N2 Cu1 108.5(3) . . ?
N2 C7 C9 112.4(5) . . ?
N2 C7 C8 106.7(4) . . ?
C9 C7 C8 112.8(5) . . ?
O1 C8 O2 125.5(6) . . ?
O1 C8 C7 118.1(5) . . ?
O2 C8 C7 116.4(5) . . ?
C8 O1 Cu1 114.4(4) . . ?
C8 O2 Cu1 126.2(4) . 4_455 ?
O7 Cl1 O5 111.7(4) . . ?
O7 Cl1 O4 110.0(3) . . ?
O5 Cl1 O4 110.1(4) . . ?
O7 Cl1 O6 108.2(4) . . ?
O5 Cl1 O6 109.2(4) . . ?
O4 Cl1 O6 107.6(4) . . ?

loop_
_geom_bond_atom_site_label_1
_geom_bond_atom_site_label_2
_geom_bond_distance
_geom_bond_site_symmetry_2
_geom_bond_publ_flag
Cu1 O2 1.934(4) 4 ?
Cu1 O1 1.968(4) . ?
Cu1 N2 1.984(4) . ?
Cu1 N1 1.993(5) . ?
Cu1 O3 2.366(7) . ?
N1 C1 1.348(7) . ?
N1 C5 1.358(8) . ?
C1 C2 1.373(8) . ?
C2 C3 1.369(10) . ?
C3 C4 1.368(9) . ?
C4 C5 1.380(8) . ?
C5 C6 1.499(8) . ?
C6 N2 1.476(6) . ?
N2 C7 1.478(7) . ?
C7 C9 1.528(8) . ?
C7 C8 1.542(8) . ?
C8 O1 1.252(6) . ?
C8 O2 1.253(6) . ?
O2 Cu1 1.934(4) 4_455 ?
Cl1 O7 1.409(5) . ?
Cl1 O5 1.411(5) . ?
Cl1 O4 1.414(5) . ?
Cl1 O6 1.440(5) . ?
